data_2235924
loop_
_publ_author_name
'Xu, Wei'
'Qi, Jin-Li'

_publ_section_title
;
 4-[3-(Pyridin-4-yl)propyl]pyridinium 2-carboxybenzoate
;
_journal_coeditor_code MW2074
_journal_issue 8
_journal_name_full 'Acta Crystallographica Section E'
_journal_page_first o2319
_journal_paper_doi 10.1107/S1600536812029339
_journal_volume 68
_journal_year 2012
_chemical_formula_iupac 'C13 H15 N2 +, C8 H5 O4 -'
_chemical_formula_moiety 'C13 H15 N2 +, C8 H5 O4 -'
_chemical_formula_sum 'C21 H20 N2 O4'
_chemical_formula_weight 364.39
_chemical_name_systematic
;
4-[3-(Pyridin-4-yl)propyl]pyridinium 2-carboxybenzoate
;
_space_group_IT_number 57
_symmetry_cell_setting orthorhombic
_symmetry_space_group_name_Hall '-P 2c 2b'
_symmetry_space_group_name_H-M 'P b c m'
_atom_sites_solution_hydrogens geom
_atom_sites_solution_primary direct
_atom_sites_solution_secondary difmap
_audit_creation_method SHELXL-97
_cell_angle_alpha 90.00
_cell_angle_beta 90.00
_cell_angle_gamma 90.00
_cell_formula_units_Z 4
_cell_length_a 7.5950(15)
_cell_length_b 12.822(3)
_cell_length_c 17.340(4)
_cell_measurement_reflns_used 10355
_cell_measurement_temperature 295(2)
_cell_measurement_theta_max 27.4
_cell_measurement_theta_min 3.0
_cell_volume 1688.6(6)
_computing_cell_refinement '<i>RAPID-AUTO</i> (Rigaku, 1998)'
_computing_data_collection '<i>RAPID-AUTO</i> (Rigaku, 1998)'
_computing_data_reduction '<i>CrystalStructure</i> (Rigaku/MSC, 2004)'
_computing_molecular_graphics '<i>SHELXTL</i> (Sheldrick, 2008)'
_computing_publication_material '<i>SHELXL97</i> (Sheldrick, 2008)'
_computing_structure_refinement '<i>SHELXL97</i> (Sheldrick, 2008)'
_computing_structure_solution '<i>SHELXS97</i> (Sheldrick, 2008)'
_diffrn_ambient_temperature 295(2)
_diffrn_measured_fraction_theta_full 0.998
_diffrn_measured_fraction_theta_max 0.925
_diffrn_measurement_device_type 'Rigaku R-AXIS RAPID CCD'
_diffrn_measurement_method '\w scans'
_diffrn_radiation_monochromator graphite
_diffrn_radiation_source 'fine-focus sealed tube'
_diffrn_radiation_type MoK\a
_diffrn_radiation_wavelength 0.71073
_diffrn_reflns_av_R_equivalents 0.0391
_diffrn_reflns_av_sigmaI/netI 0.0677
_diffrn_reflns_limit_h_max 10
_diffrn_reflns_limit_h_min -10
_diffrn_reflns_limit_k_max 16
_diffrn_reflns_limit_k_min -16
_diffrn_reflns_limit_l_max 22
_diffrn_reflns_limit_l_min -22
_diffrn_reflns_number 16479
_diffrn_reflns_theta_full 27.50
_diffrn_reflns_theta_max 28.77
_diffrn_reflns_theta_min 3.12
_exptl_absorpt_coefficient_mu 0.100
_exptl_absorpt_correction_T_max 0.865
_exptl_absorpt_correction_T_min 0.761
_exptl_absorpt_correction_type multi-scan
_exptl_absorpt_process_details '(<i>ABSCOR</i>; Higashi, 1995)'
_exptl_crystal_colour colorless
_exptl_crystal_density_diffrn 1.433
_exptl_crystal_density_method 'not measured'
_exptl_crystal_description block
_exptl_crystal_F_000 768
_exptl_crystal_size_max 0.35
_exptl_crystal_size_mid 0.24
_exptl_crystal_size_min 0.21
_refine_diff_density_max 0.249
_refine_diff_density_min -0.235
_refine_ls_extinction_coef 0.009(2)
_refine_ls_extinction_expression Fc^*^=kFc[1+0.001xFc^2^\l^3^/sin(2\q)]^-1/4^
_refine_ls_extinction_method '<i>SHELXL97</i> (Sheldrick, 2008)'
_refine_ls_goodness_of_fit_ref 1.140
_refine_ls_hydrogen_treatment constr
_refine_ls_matrix_type full
_refine_ls_number_parameters 134
_refine_ls_number_reflns 2097
_refine_ls_number_restraints 0
_refine_ls_restrained_S_all 1.140
_refine_ls_R_factor_all 0.0616
_refine_ls_R_factor_gt 0.0416
_refine_ls_shift/su_max 0.001
_refine_ls_shift/su_mean 0.000
_refine_ls_structure_factor_coef Fsqd
_refine_ls_weighting_details 'calc w=1/[\s^2^(Fo^2^)+(0.0519P)^2^+0.2824P] where P=(Fo^2^+2Fc^2^)/3'
_refine_ls_weighting_scheme calc
_refine_ls_wR_factor_gt 0.1022
_refine_ls_wR_factor_ref 0.1182
_reflns_number_gt 1468
_reflns_number_total 2097
_reflns_threshold_expression I>2\s(I)
_cod_data_source_file mw2074.cif
_cod_data_source_block I
_cod_database_code 2235924
_cod_database_fobs_code 2235924

loop_
_symmetry_equiv_pos_as_xyz
'x, y, z'
'-x, -y, z+1/2'
'-x, y+1/2, -z+1/2'
'x, -y+1/2, -z'
'-x, -y, -z'
'x, y, -z-1/2'
'x, -y-1/2, z-1/2'
'-x, y-1/2, z'

loop_
_atom_site_type_symbol
_atom_site_label
_atom_site_fract_x
_atom_site_fract_y
_atom_site_fract_z
_atom_site_U_iso_or_equiv
_atom_site_adp_type
_atom_site_calc_flag
_atom_site_refinement_flags
_atom_site_occupancy
_atom_site_symmetry_multiplicity
N N1 0.8736(2) -0.21026(13) 0.2500 0.0453(5) Uani d S 1 2
N N2 0.8483(2) 0.57374(13) 0.2500 0.0429(5) Uani d S 1 2
H H1C 0.8714 0.6418 0.2500 0.051 Uiso d SR 1 2
C C1 0.8371(2) -0.16092(12) 0.31554(11) 0.0493(4) Uani d . 1 1
H H1A 0.8639 -0.1968 0.3627 0.059 Uiso d R 1 1
C C2 0.7584(2) -0.06488(12) 0.31769(10) 0.0467(4) Uani d . 1 1
H H2A 0.7353 -0.0339 0.3671 0.056 Uiso d R 1 1
C C3 0.7146(2) -0.01559(14) 0.2500 0.0384(5) Uani d S 1 2
C C4 0.6189(3) 0.08572(14) 0.2500 0.0479(6) Uani d S 1 2
H H4A 0.5447 0.0900 0.2954 0.057 Uiso d R 1 1
C C5 0.7251(3) 0.18449(13) 0.2500 0.0357(5) Uani d S 1 2
H H5A 0.8000 0.1860 0.2953 0.043 Uiso d R 1 1
C C6 0.6092(3) 0.27893(15) 0.2500 0.0498(6) Uani d S 1 2
H H6A 0.5345 0.2759 0.2047 0.060 Uiso d R 1 1
C C7 0.6985(2) 0.38213(14) 0.2500 0.0341(5) Uani d S 1 2
C C8 0.7398(2) 0.43148(11) 0.18191(10) 0.0440(4) Uani d . 1 1
H H8A 0.7151 0.3996 0.1330 0.053 Uiso d R 1 1
C C9 0.8148(2) 0.52775(12) 0.18304(10) 0.0473(4) Uani d . 1 1
H H9A 0.8420 0.5663 0.1371 0.057 Uiso d R 1 1
O O1 0.86718(15) 0.04809(8) 0.50729(7) 0.0502(3) Uani d . 1 1
H H1B 0.9617 0.0127 0.4997 0.060 Uiso d PR 0.50 1
O O2 0.97024(14) 0.17373(8) 0.43243(7) 0.0512(4) Uani d . 1 1
C C10 0.3974(2) 0.19800(13) 0.48994(11) 0.0490(4) Uani d . 1 1
H H10A 0.2898 0.1610 0.4801 0.059 Uiso d R 1 1
C C11 0.54838(18) 0.14650(12) 0.48015(9) 0.0408(4) Uani d . 1 1
H H11A 0.5480 0.0747 0.4645 0.049 Uiso d R 1 1
C C12 0.70198(17) 0.19725(10) 0.48994(8) 0.0302(3) Uani d . 1 1
C C13 0.86229(17) 0.13822(10) 0.47497(8) 0.0324(3) Uani d . 1 1

loop_
_atom_site_aniso_label
_atom_site_aniso_U_11
_atom_site_aniso_U_22
_atom_site_aniso_U_33
_atom_site_aniso_U_12
_atom_site_aniso_U_13
_atom_site_aniso_U_23
N1 0.0325(9) 0.0294(8) 0.0741(14) 0.0014(7) 0.000 0.000
N2 0.0304(9) 0.0241(8) 0.0741(14) -0.0003(7) 0.000 0.000
C1 0.0470(9) 0.0382(8) 0.0628(11) 0.0019(7) -0.0092(8) 0.0035(7)
C2 0.0489(9) 0.0369(8) 0.0542(10) 0.0009(7) -0.0054(8) -0.0073(7)
C3 0.0283(9) 0.0228(9) 0.0640(14) -0.0036(8) 0.000 0.000
C4 0.0332(11) 0.0247(10) 0.0857(18) -0.0003(8) 0.000 0.000
C5 0.0301(9) 0.0243(9) 0.0526(13) -0.0011(8) 0.000 0.000
C6 0.0323(10) 0.0260(10) 0.0910(19) 0.0005(8) 0.000 0.000
C7 0.0268(9) 0.0228(9) 0.0526(13) 0.0027(7) 0.000 0.000
C8 0.0487(9) 0.0393(8) 0.0439(9) 0.0007(7) 0.0065(7) -0.0084(7)
C9 0.0466(9) 0.0405(8) 0.0549(10) 0.0019(7) 0.0135(8) 0.0077(7)
O1 0.0505(6) 0.0353(5) 0.0648(8) 0.0142(5) 0.0181(6) 0.0157(5)
O2 0.0420(6) 0.0424(6) 0.0693(8) 0.0060(5) 0.0224(6) 0.0121(5)
C10 0.0287(7) 0.0587(10) 0.0596(11) -0.0085(6) -0.0012(7) 0.0015(8)
C11 0.0390(8) 0.0348(7) 0.0484(9) -0.0082(6) 0.0007(7) -0.0002(7)
C12 0.0297(7) 0.0289(7) 0.0321(7) -0.0015(5) 0.0009(5) 0.0022(5)
C13 0.0340(7) 0.0279(6) 0.0354(7) -0.0004(5) 0.0030(6) -0.0020(6)

loop_
_atom_type_symbol
_atom_type_description
_atom_type_scat_dispersion_real
_atom_type_scat_dispersion_imag
_atom_type_scat_source
C C 0.0033 0.0016 'International Tables Vol C Tables 4.2.6.8 and 6.1.1.4'
H H 0.0000 0.0000 'International Tables Vol C Tables 4.2.6.8 and 6.1.1.4'
N N 0.0061 0.0033 'International Tables Vol C Tables 4.2.6.8 and 6.1.1.4'
O O 0.0106 0.0060 'International Tables Vol C Tables 4.2.6.8 and 6.1.1.4'

loop_
_geom_angle_atom_site_label_1
_geom_angle_atom_site_label_2
_geom_angle_atom_site_label_3
_geom_angle_site_symmetry_1
_geom_angle_site_symmetry_3
_geom_angle
C1 N1 C1 . 6_556 117.43(19)
C9 N2 C9 . 6_556 122.11(18)
C9 N2 H1C . . 118.3
C9 N2 H1C 6_556 . 118.3
N1 C1 C2 . . 122.82(17)
N1 C1 H1A . . 117.2
C2 C1 H1A . . 120.0
C1 C2 C3 . . 119.74(16)
C1 C2 H2A . . 118.4
C3 C2 H2A . . 121.8
C2 C3 C2 . 6_556 117.37(18)
C2 C3 C4 . . 121.30(9)
C2 C3 C4 6_556 . 121.30(9)
C3 C4 C5 . . 118.30(17)
C3 C4 H4A . . 109.4
C5 C4 H4A . . 105.3
C6 C5 C4 . . 111.53(16)
C6 C5 H5A . . 109.2
C4 C5 H5A . . 109.4
C7 C6 C5 . . 116.88(17)
C7 C6 H6A . . 107.6
C5 C6 H6A . . 108.1
C8 C7 C8 6_556 . 118.23(18)
C8 C7 C6 6_556 . 120.88(9)
C8 C7 C6 . . 120.88(9)
C9 C8 C7 . . 120.05(15)
C9 C8 H8A . . 118.8
C7 C8 H8A . . 121.1
N2 C9 C8 . . 119.76(16)
N2 C9 H9A . . 117.1
C8 C9 H9A . . 123.1
C13 O1 H1B . . 115.6
C11 C10 C10 . 4_556 120.74(9)
C11 C10 H10A . . 117.7
C10 C10 H10A 4_556 . 121.5
C10 C11 C12 . . 119.30(14)
C10 C11 H11A . . 120.5
C12 C11 H11A . . 120.1
C11 C12 C12 . 4_556 119.96(9)
C11 C12 C13 . . 116.78(12)
C12 C12 C13 4_556 . 123.20(7)
O2 C13 O1 . . 126.37(13)
O2 C13 C12 . . 119.09(12)
O1 C13 C12 . . 114.43(12)

loop_
_geom_bond_atom_site_label_1
_geom_bond_atom_site_label_2
_geom_bond_site_symmetry_2
_geom_bond_distance
N1 C1 . 1.3299(19)
N1 C1 6_556 1.3299(19)
N2 C9 . 1.3269(19)
N2 C9 6_556 1.3270(19)
N2 H1C . 0.8900
C1 C2 . 1.370(2)
C1 H1A . 0.9600
C2 C3 . 1.3740(19)
C2 H2A . 0.9601
C3 C2 6_556 1.3741(19)
C3 C4 . 1.489(3)
C4 C5 . 1.501(3)
C4 H4A . 0.9701
C5 C6 . 1.497(3)
C5 H5A . 0.9701
C6 C7 . 1.487(3)
C6 H6A . 0.9701
C7 C8 6_556 1.3758(19)
C7 C8 . 1.3758(19)
C8 C9 . 1.360(2)
C8 H8A . 0.9600
C9 H9A . 0.9600
O1 C13 . 1.2849(17)
O1 H1B . 0.8600
O2 C13 . 1.1931(16)
C10 C11 . 1.334(2)
C10 C10 4_556 1.379(3)
C10 H10A . 0.9600
C11 C12 . 1.3465(19)
C11 H11A . 0.9599
C12 C12 4_556 1.397(3)
C12 C13 . 1.4569(18)

loop_
_geom_hbond_atom_site_label_D
_geom_hbond_atom_site_label_H
_geom_hbond_atom_site_label_A
_geom_hbond_site_symmetry_A
_geom_hbond_distance_DH
_geom_hbond_distance_HA
_geom_hbond_distance_DA
_geom_hbond_angle_DHA
N2 H1C N1 1_565 0.89 1.90 2.776(2) 169
O1 H1B O1 5_756 0.86 1.52 2.378(2) 176
C1 H1A O2 8_755 0.96 2.41 3.278(2) 150
C8 H8A O1 7_565 0.96 2.56 3.190(2) 124
C9 H9A O2 3_755 0.96 2.32 3.1903(19) 150

loop_
_geom_torsion_atom_site_label_1
_geom_torsion_atom_site_label_2
_geom_torsion_atom_site_label_3
_geom_torsion_atom_site_label_4
_geom_torsion_site_symmetry_1
_geom_torsion_site_symmetry_4
_geom_torsion
C1 N1 C1 C2 6_556 . 2.7(3)
N1 C1 C2 C3 . . -0.3(3)
C1 C2 C3 C2 . 6_556 -2.1(3)
C1 C2 C3 C4 . . 176.15(16)
C2 C3 C4 C5 . . 90.90(17)
C2 C3 C4 C5 6_556 . -90.90(17)
C3 C4 C5 C6 . . 180.0
C4 C5 C6 C7 . . 180.0
C5 C6 C7 C8 . 6_556 -90.46(16)
C5 C6 C7 C8 . . 90.46(16)
C8 C7 C8 C9 6_556 . -1.8(3)
C6 C7 C8 C9 . . 177.27(16)
C9 N2 C9 C8 6_556 . 1.7(3)
C7 C8 C9 N2 . . 0.1(2)
C10 C10 C11 C12 4_556 . -0.2(3)
C10 C11 C12 C12 . 4_556 -0.1(3)
C10 C11 C12 C13 . . -177.23(15)
C11 C12 C13 O2 . . 128.23(16)
C12 C12 C13 O2 4_556 . -48.8(2)
C11 C12 C13 O1 . . -48.27(18)
C12 C12 C13 O1 4_556 . 134.66(18)
